data_7718709
loop_
_publ_author_name
'Das, Pranjal'
'Kuilya, Hemrupa'
'Basak, Swati'
'Hazarika, Baisali'
'Ray, Joydeep'
'Sarma, Debajit'
'Choudhury, Diganta'
'Kalita, Apurba'

_publ_section_title
;
 Enhancing electrocatalytic water oxidation: ligand complementarity in
 ternary Cu(II) complexes.
;
_journal_issue 23
_journal_name_full 'Dalton transactions (Cambridge, England : 2003)'
_journal_page_first 9418
_journal_page_last 9426
_journal_paper_doi 10.1039/d5dt00790a
_journal_volume 54
_journal_year 2025
_chemical_absolute_configuration syn
_chemical_compound_source Synthesized
_chemical_formula_moiety 'C14 H21 N5 Zn, 2(Cl O4)'
_chemical_formula_sum 'C14 H21 Cl2 N5 O8 Zn'
_chemical_formula_weight 523.63
_space_group_crystal_system triclinic
_space_group_IT_number 2
_space_group_name_Hall '-P 1'
_space_group_name_H-M_alt 'P -1'
_atom_sites_solution_hydrogens geom
_atom_sites_solution_primary iterative
_audit_creation_method SHELXL-2019/3
_audit_update_record
;
2025-05-09 deposited with the CCDC.	2025-05-15 downloaded from the CCDC.
;
_cell_angle_alpha 102.09(4)
_cell_angle_beta 105.558(18)
_cell_angle_gamma 95.97(3)
_cell_formula_units_Z 2
_cell_length_a 7.908(17)
_cell_length_b 10.73(2)
_cell_length_c 13.24(3)
_cell_measurement_reflns_used 8440
_cell_measurement_temperature 296(2)
_cell_measurement_theta_max 24.997
_cell_measurement_theta_min 1.970
_cell_volume 1043(4)
_computing_cell_refinement 'Bruker SAINT'
_computing_data_collection 'Bruker APEX2'
_computing_data_reduction 'Bruker SAINT'
_computing_molecular_graphics 'Bruker SHELXTL'
_computing_publication_material 'Bruker SHELXTL'
_computing_structure_refinement 'SHELXL-2019/2 (Sheldrick, 2019)'
_computing_structure_solution 'SHELXT 2014/5 (Sheldrick, 2014)'
_diffrn_ambient_temperature 296(2)
_diffrn_measured_fraction_theta_full 0.999
_diffrn_measured_fraction_theta_max 0.999
_diffrn_measurement_device_type 'Bruker APEX-II CCD'
_diffrn_measurement_method '\f and \w scans'
_diffrn_radiation_probe x-ray
_diffrn_radiation_type MoK\a
_diffrn_radiation_wavelength 0.71073
_diffrn_reflns_av_R_equivalents 0.0590
_diffrn_reflns_av_unetI/netI 0.0275
_diffrn_reflns_Laue_measured_fraction_full 0.999
_diffrn_reflns_Laue_measured_fraction_max 0.999
_diffrn_reflns_limit_h_max 9
_diffrn_reflns_limit_h_min -9
_diffrn_reflns_limit_k_max 12
_diffrn_reflns_limit_k_min -12
_diffrn_reflns_limit_l_max 15
_diffrn_reflns_limit_l_min -15
_diffrn_reflns_number 36763
_diffrn_reflns_point_group_measured_fraction_full 0.999
_diffrn_reflns_point_group_measured_fraction_max 0.999
_diffrn_reflns_theta_full 24.997
_diffrn_reflns_theta_max 24.997
_diffrn_reflns_theta_min 1.970
_exptl_absorpt_coefficient_mu 1.486
_exptl_absorpt_correction_type none
_exptl_crystal_colour colourless
_exptl_crystal_density_diffrn 1.668
_exptl_crystal_description block
_exptl_crystal_F_000 536
_exptl_crystal_recrystallization_method 'Slow evaporation in methanol-water'
_exptl_crystal_size_max 0.12
_exptl_crystal_size_mid 0.10
_exptl_crystal_size_min 0.08
_refine_diff_density_max 0.659
_refine_diff_density_min -0.367
_refine_diff_density_rms 0.067
_refine_ls_extinction_coef 0.043(2)
_refine_ls_extinction_expression Fc^*^=kFc[1+0.001xFc^2^\l^3^/sin(2\q)]^-1/4^
_refine_ls_extinction_method 'SHELXL-2019/2 (Sheldrick 2019)'
_refine_ls_goodness_of_fit_ref 1.046
_refine_ls_hydrogen_treatment constr
_refine_ls_matrix_type full
_refine_ls_number_parameters 272
_refine_ls_number_reflns 3671
_refine_ls_number_restraints 0
_refine_ls_restrained_S_all 1.046
_refine_ls_R_factor_all 0.0474
_refine_ls_R_factor_gt 0.0371
_refine_ls_shift/su_max 0.001
_refine_ls_shift/su_mean 0.000
_refine_ls_structure_factor_coef Fsqd
_refine_ls_weighting_details 'w=1/[\s^2^(Fo^2^)+(0.0511P)^2^+1.2885P] where P=(Fo^2^+2Fc^2^)/3'
_refine_ls_weighting_scheme calc
_refine_ls_wR_factor_gt 0.0968
_refine_ls_wR_factor_ref 0.1051
_reflns_Friedel_coverage 0.000
_reflns_number_gt 3135
_reflns_number_total 3671
_reflns_threshold_expression 'I > 2\s(I)'
_cod_data_source_file d5dt00790a2.cif
_cod_data_source_block Zn-bipy-HL1
_cod_depositor_comments 'Adding full bibliography for 7718704--7718711.cif.'
_cod_database_code 7718709
_shelx_space_group_comment
;
The symmetry employed for this shelxl refinement is uniquely defined
by the following loop, which should always be used as a source of
symmetry information in preference to the above space-group names.
They are only intended as comments.
;
_shelx_estimated_absorpt_t_min 0.842
_shelx_estimated_absorpt_t_max 0.890

loop_
_space_group_symop_operation_xyz
'x, y, z'
'-x, -y, -z'

loop_
_atom_site_label
_atom_site_type_symbol
_atom_site_fract_x
_atom_site_fract_y
_atom_site_fract_z
_atom_site_U_iso_or_equiv
_atom_site_adp_type
_atom_site_occupancy
_atom_site_site_symmetry_order
_atom_site_calc_flag
_atom_site_refinement_flags_posn
_atom_site_refinement_flags_adp
_atom_site_refinement_flags_occupancy
_atom_site_disorder_assembly
_atom_site_disorder_group
Zn1 Zn 0.23683(5) 0.76823(3) 0.21648(3) 0.03595(16) Uani 1 1 d . . . . .
N1 N 0.4597(4) 0.7183(3) 0.3143(2) 0.0377(6) Uani 1 1 d . . . . .
N2 N 0.1283(4) 0.5875(3) 0.2395(2) 0.0370(6) Uani 1 1 d . . . . .
N3 N 0.0446(4) 0.8647(3) 0.2623(3) 0.0544(8) Uani 1 1 d . . . . .
H9A H 0.028297 0.844624 0.321327 0.065 Uiso 1 1 d R U . . .
H9B H -0.058373 0.840454 0.209708 0.065 Uiso 1 1 d R U . . .
N4 N 0.3361(4) 0.9599(3) 0.2017(2) 0.0410(6) Uani 1 1 d . . . . .
H12 H 0.439366 1.002478 0.264145 0.049 Uiso 1 1 d R U . . .
N5 N 0.2338(4) 0.7148(3) 0.0561(2) 0.0449(7) Uani 1 1 d . . . . .
H15A H 0.130169 0.665123 0.016564 0.054 Uiso 1 1 d R U . . .
H15B H 0.320098 0.669093 0.050644 0.054 Uiso 1 1 d R U . . .
C1 C 0.6220(5) 0.7925(4) 0.3570(3) 0.0470(8) Uani 1 1 d . . . . .
H1 H 0.637099 0.876168 0.347994 0.056 Uiso 1 1 calc R U . . .
C2 C 0.7671(5) 0.7478(4) 0.4140(3) 0.0536(10) Uani 1 1 d . . . . .
H2 H 0.876795 0.802112 0.445241 0.064 Uiso 1 1 calc R U . . .
C3 C 0.7481(5) 0.6233(4) 0.4240(3) 0.0547(10) Uani 1 1 d . . . . .
H3 H 0.845762 0.590440 0.458593 0.066 Uiso 1 1 calc R U . . .
C4 C 0.5816(5) 0.5473(4) 0.3820(3) 0.0496(9) Uani 1 1 d . . . . .
H4 H 0.565421 0.462782 0.389064 0.060 Uiso 1 1 calc R U . . .
C5 C 0.4383(4) 0.5978(3) 0.3291(2) 0.0363(7) Uani 1 1 d . . . . .
C6 C 0.2520(4) 0.5267(3) 0.2912(3) 0.0358(7) Uani 1 1 d . . . . .
C7 C 0.2040(5) 0.4084(3) 0.3117(3) 0.0483(9) Uani 1 1 d . . . . .
H5 H 0.290873 0.365591 0.344904 0.058 Uiso 1 1 calc R U . . .
C8 C 0.0266(6) 0.3552(3) 0.2825(3) 0.0541(10) Uani 1 1 d . . . . .
H6 H -0.007300 0.276965 0.297244 0.065 Uiso 1 1 calc R U . . .
C9 C -0.1015(5) 0.4190(3) 0.2310(3) 0.0482(9) Uani 1 1 d . . . . .
H7 H -0.222142 0.384904 0.211050 0.058 Uiso 1 1 calc R U . . .
C10 C -0.0448(5) 0.5341(3) 0.2102(3) 0.0443(8) Uani 1 1 d . . . . .
H8 H -0.129433 0.576615 0.174438 0.053 Uiso 1 1 calc R U . . .
C11 C 0.1022(6) 1.0062(4) 0.2844(4) 0.0633(11) Uani 1 1 d . . . . .
H10B H 0.187231 1.038222 0.355932 0.076 Uiso 1 1 calc R U . . .
H10A H 0.000369 1.050034 0.281895 0.076 Uiso 1 1 calc R U . . .
C12 C 0.1866(5) 1.0326(3) 0.1999(3) 0.0518(9) Uani 1 1 d . . . . .
H11A H 0.099113 1.005888 0.128971 0.062 Uiso 1 1 calc R U . . .
H11B H 0.230157 1.124462 0.214802 0.062 Uiso 1 1 calc R U . . .
C13 C 0.3883(5) 0.9387(3) 0.1015(3) 0.0507(9) Uani 1 1 d . . . . .
H13A H 0.507250 0.917267 0.116064 0.061 Uiso 1 1 calc R U . . .
H13B H 0.390559 1.017599 0.076781 0.061 Uiso 1 1 calc R U . . .
C14 C 0.2595(6) 0.8304(4) 0.0140(3) 0.0507(9) Uani 1 1 d . . . . .
H14A H 0.146009 0.858274 -0.010509 0.061 Uiso 1 1 calc R U . . .
H14B H 0.305632 0.809102 -0.047196 0.061 Uiso 1 1 calc R U . . .
Cl1 Cl -0.30094(12) 0.69016(10) -0.01864(8) 0.0529(3) Uani 1 1 d . . . . .
O1 O -0.4355(5) 0.6929(5) -0.1110(3) 0.1200(16) Uani 1 1 d . . . . .
O2 O -0.1865(7) 0.8136(5) 0.0113(5) 0.155(2) Uani 1 1 d . . . . .
O3 O -0.3573(6) 0.6920(5) 0.0735(4) 0.1165(16) Uani 1 1 d . . . . .
O4 O -0.1903(6) 0.5968(4) -0.0327(3) 0.0983(13) Uani 1 1 d . . . . .
Cl2 Cl 0.29699(11) 0.80794(8) 0.56764(7) 0.0464(2) Uani 1 1 d . . . . .
O5 O 0.1926(5) 0.6823(3) 0.5294(3) 0.0919(12) Uani 1 1 d . . . . .
O6 O 0.2386(7) 0.8768(5) 0.4894(4) 0.139(2) Uani 1 1 d . . . . .
O7 O 0.2764(5) 0.8730(4) 0.6667(3) 0.1005(13) Uani 1 1 d . . . . .
O8 O 0.4794(4) 0.7985(4) 0.5835(3) 0.0919(12) Uani 1 1 d . . . . .

loop_
_atom_site_aniso_label
_atom_site_aniso_U_11
_atom_site_aniso_U_22
_atom_site_aniso_U_33
_atom_site_aniso_U_23
_atom_site_aniso_U_13
_atom_site_aniso_U_12
Zn1 0.0352(2) 0.0338(2) 0.0409(2) 0.01441(16) 0.00935(16) 0.00960(15)
N1 0.0339(14) 0.0397(15) 0.0401(15) 0.0122(12) 0.0094(12) 0.0084(12)
N2 0.0360(15) 0.0365(14) 0.0379(15) 0.0110(12) 0.0087(12) 0.0067(11)
N3 0.059(2) 0.0519(18) 0.068(2) 0.0218(16) 0.0363(17) 0.0180(15)
N4 0.0412(16) 0.0318(14) 0.0479(17) 0.0082(12) 0.0110(13) 0.0062(12)
N5 0.0470(17) 0.0379(15) 0.0474(17) 0.0071(13) 0.0132(14) 0.0053(13)
C1 0.0384(19) 0.052(2) 0.050(2) 0.0149(17) 0.0117(16) 0.0048(16)
C2 0.0306(18) 0.081(3) 0.048(2) 0.017(2) 0.0089(16) 0.0055(18)
C3 0.041(2) 0.082(3) 0.048(2) 0.024(2) 0.0123(17) 0.028(2)
C4 0.048(2) 0.054(2) 0.052(2) 0.0198(18) 0.0140(17) 0.0211(17)
C5 0.0405(18) 0.0395(17) 0.0310(16) 0.0078(13) 0.0125(14) 0.0133(14)
C6 0.0417(18) 0.0323(16) 0.0341(17) 0.0072(13) 0.0119(14) 0.0101(13)
C7 0.064(2) 0.0349(18) 0.049(2) 0.0140(15) 0.0157(18) 0.0161(17)
C8 0.068(3) 0.0311(18) 0.066(3) 0.0113(17) 0.027(2) 0.0016(17)
C9 0.050(2) 0.0394(19) 0.052(2) 0.0026(16) 0.0201(17) -0.0020(16)
C10 0.0386(18) 0.0456(19) 0.046(2) 0.0103(16) 0.0094(15) 0.0064(15)
C11 0.082(3) 0.049(2) 0.077(3) 0.019(2) 0.045(2) 0.028(2)
C12 0.062(2) 0.0371(18) 0.068(3) 0.0190(17) 0.029(2) 0.0222(17)
C13 0.051(2) 0.0400(19) 0.070(3) 0.0177(18) 0.031(2) 0.0070(16)
C14 0.062(2) 0.052(2) 0.048(2) 0.0192(17) 0.0246(18) 0.0156(18)
Cl1 0.0436(5) 0.0639(6) 0.0568(6) 0.0217(5) 0.0146(4) 0.0210(4)
O1 0.073(2) 0.173(4) 0.087(3) 0.016(3) -0.016(2) 0.040(3)
O2 0.116(4) 0.109(4) 0.202(6) 0.053(4) -0.014(4) -0.016(3)
O3 0.121(3) 0.176(4) 0.114(3) 0.079(3) 0.077(3) 0.097(3)
O4 0.115(3) 0.113(3) 0.090(3) 0.029(2) 0.046(2) 0.074(3)
Cl2 0.0360(4) 0.0466(5) 0.0509(5) 0.0103(4) 0.0054(4) 0.0051(4)
O5 0.068(2) 0.0546(19) 0.127(3) -0.0013(19) 0.010(2) -0.0070(16)
O6 0.141(4) 0.120(3) 0.139(4) 0.084(3) -0.019(3) 0.010(3)
O7 0.083(3) 0.102(3) 0.105(3) -0.020(2) 0.054(2) -0.009(2)
O8 0.0424(17) 0.127(3) 0.093(3) 0.007(2) 0.0164(17) 0.0117(18)

loop_
_atom_type_symbol
_atom_type_description
_atom_type_scat_dispersion_real
_atom_type_scat_dispersion_imag
_atom_type_scat_source
C C 0.0033 0.0016 'International Tables Vol C Tables 4.2.6.8 and 6.1.1.4'
H H 0.0000 0.0000 'International Tables Vol C Tables 4.2.6.8 and 6.1.1.4'
Cl Cl 0.1484 0.1585 'International Tables Vol C Tables 4.2.6.8 and 6.1.1.4'
N N 0.0061 0.0033 'International Tables Vol C Tables 4.2.6.8 and 6.1.1.4'
O O 0.0106 0.0060 'International Tables Vol C Tables 4.2.6.8 and 6.1.1.4'
Zn Zn 0.2839 1.4301 'International Tables Vol C Tables 4.2.6.8 and 6.1.1.4'

loop_
_geom_angle_atom_site_label_1
_geom_angle_atom_site_label_2
_geom_angle_atom_site_label_3
_geom_angle
_geom_angle_site_symmetry_1
_geom_angle_site_symmetry_3
_geom_angle_publ_flag
N5 Zn1 N3 121.73(14) . . ?
N5 Zn1 N1 109.66(16) . . ?
N3 Zn1 N1 128.55(18) . . ?
N5 Zn1 N2 101.42(13) . . ?
N3 Zn1 N2 93.69(17) . . ?
N1 Zn1 N2 77.84(15) . . ?
N5 Zn1 N4 82.34(13) . . ?
N3 Zn1 N4 82.03(16) . . ?
N1 Zn1 N4 103.50(15) . . ?
N2 Zn1 N4 175.41(10) . . ?
C1 N1 C5 118.7(3) . . ?
C1 N1 Zn1 125.5(3) . . ?
C5 N1 Zn1 115.7(2) . . ?
C10 N2 C6 119.2(3) . . ?
C10 N2 Zn1 127.0(2) . . ?
C6 N2 Zn1 113.8(2) . . ?
C11 N3 Zn1 109.7(3) . . ?
C11 N3 H9A 109.8 . . ?
Zn1 N3 H9A 109.7 . . ?
C11 N3 H9B 109.6 . . ?
Zn1 N3 H9B 109.8 . . ?
H9A N3 H9B 108.2 . . ?
C13 N4 C12 114.3(3) . . ?
C13 N4 Zn1 106.4(2) . . ?
C12 N4 Zn1 105.3(2) . . ?
C13 N4 H12 110.2 . . ?
C12 N4 H12 110.3 . . ?
Zn1 N4 H12 110.1 . . ?
C14 N5 Zn1 110.6(2) . . ?
C14 N5 H15A 109.5 . . ?
Zn1 N5 H15A 109.5 . . ?
C14 N5 H15B 109.5 . . ?
Zn1 N5 H15B 109.6 . . ?
H15A N5 H15B 108.1 . . ?
N1 C1 C2 121.9(4) . . ?
N1 C1 H1 119.1 . . ?
C2 C1 H1 119.1 . . ?
C3 C2 C1 119.6(4) . . ?
C3 C2 H2 120.2 . . ?
C1 C2 H2 120.2 . . ?
C2 C3 C4 118.9(4) . . ?
C2 C3 H3 120.6 . . ?
C4 C3 H3 120.6 . . ?
C3 C4 C5 119.6(4) . . ?
C3 C4 H4 120.2 . . ?
C5 C4 H4 120.2 . . ?
N1 C5 C4 121.3(3) . . ?
N1 C5 C6 115.9(3) . . ?
C4 C5 C6 122.7(3) . . ?
N2 C6 C7 121.0(3) . . ?
N2 C6 C5 115.6(3) . . ?
C7 C6 C5 123.3(3) . . ?
C8 C7 C6 119.4(3) . . ?
C8 C7 H5 120.3 . . ?
C6 C7 H5 120.3 . . ?
C7 C8 C9 119.7(4) . . ?
C7 C8 H6 120.2 . . ?
C9 C8 H6 120.2 . . ?
C10 C9 C8 118.0(4) . . ?
C10 C9 H7 121.0 . . ?
C8 C9 H7 121.0 . . ?
N2 C10 C9 122.7(3) . . ?
N2 C10 H8 118.7 . . ?
C9 C10 H8 118.7 . . ?
N3 C11 C12 108.5(3) . . ?
N3 C11 H10B 110.0 . . ?
C12 C11 H10B 110.0 . . ?
N3 C11 H10A 110.0 . . ?
C12 C11 H10A 110.0 . . ?
H10B C11 H10A 108.4 . . ?
N4 C12 C11 109.0(3) . . ?
N4 C12 H11A 109.9 . . ?
C11 C12 H11A 109.9 . . ?
N4 C12 H11B 109.9 . . ?
C11 C12 H11B 109.9 . . ?
H11A C12 H11B 108.3 . . ?
N4 C13 C14 110.9(3) . . ?
N4 C13 H13A 109.5 . . ?
C14 C13 H13A 109.5 . . ?
N4 C13 H13B 109.5 . . ?
C14 C13 H13B 109.5 . . ?
H13A C13 H13B 108.0 . . ?
N5 C14 C13 110.2(3) . . ?
N5 C14 H14A 109.6 . . ?
C13 C14 H14A 109.6 . . ?
N5 C14 H14B 109.6 . . ?
C13 C14 H14B 109.6 . . ?
H14A C14 H14B 108.1 . . ?
O1 Cl1 O3 114.5(3) . . ?
O1 Cl1 O4 116.1(3) . . ?
O3 Cl1 O4 111.8(2) . . ?
O1 Cl1 O2 105.0(3) . . ?
O3 Cl1 O2 102.1(4) . . ?
O4 Cl1 O2 105.6(4) . . ?
O6 Cl2 O7 109.3(4) . . ?
O6 Cl2 O8 110.7(3) . . ?
O7 Cl2 O8 108.6(2) . . ?
O6 Cl2 O5 107.5(3) . . ?
O7 Cl2 O5 111.1(3) . . ?
O8 Cl2 O5 109.6(3) . . ?

loop_
_geom_bond_atom_site_label_1
_geom_bond_atom_site_label_2
_geom_bond_distance
_geom_bond_site_symmetry_2
_geom_bond_publ_flag
Zn1 N5 2.074(6) . ?
Zn1 N3 2.076(4) . ?
Zn1 N1 2.082(4) . ?
Zn1 N2 2.152(4) . ?
Zn1 N4 2.191(4) . ?
N1 C1 1.345(5) . ?
N1 C5 1.348(5) . ?
N2 C10 1.346(5) . ?
N2 C6 1.346(4) . ?
N3 C11 1.482(6) . ?
N3 H9A 0.8899 . ?
N3 H9B 0.8899 . ?
N4 C13 1.473(6) . ?
N4 C12 1.480(5) . ?
N4 H12 0.9799 . ?
N5 C14 1.479(5) . ?
N5 H15A 0.8898 . ?
N5 H15B 0.8899 . ?
C1 C2 1.385(6) . ?
C1 H1 0.9300 . ?
C2 C3 1.366(6) . ?
C2 H2 0.9300 . ?
C3 C4 1.379(6) . ?
C3 H3 0.9300 . ?
C4 C5 1.390(5) . ?
C4 H4 0.9300 . ?
C5 C6 1.488(5) . ?
C6 C7 1.389(5) . ?
C7 C8 1.376(6) . ?
C7 H5 0.9300 . ?
C8 C9 1.389(6) . ?
C8 H6 0.9300 . ?
C9 C10 1.377(5) . ?
C9 H7 0.9300 . ?
C10 H8 0.9300 . ?
C11 C12 1.507(6) . ?
C11 H10B 0.9700 . ?
C11 H10A 0.9700 . ?
C12 H11A 0.9700 . ?
C12 H11B 0.9700 . ?
C13 C14 1.512(6) . ?
C13 H13A 0.9700 . ?
C13 H13B 0.9700 . ?
C14 H14A 0.9700 . ?
C14 H14B 0.9700 . ?
Cl1 O1 1.397(4) . ?
Cl1 O3 1.404(5) . ?
Cl1 O4 1.413(4) . ?
Cl1 O2 1.438(5) . ?
Cl2 O6 1.403(5) . ?
Cl2 O7 1.410(4) . ?
Cl2 O8 1.419(4) . ?
Cl2 O5 1.419(4) . ?

loop_
_geom_torsion_atom_site_label_1
_geom_torsion_atom_site_label_2
_geom_torsion_atom_site_label_3
_geom_torsion_atom_site_label_4
_geom_torsion
_geom_torsion_site_symmetry_1
_geom_torsion_site_symmetry_2
_geom_torsion_site_symmetry_3
_geom_torsion_site_symmetry_4
_geom_torsion_publ_flag
C5 N1 C1 C2 1.0(5) . . . . ?
Zn1 N1 C1 C2 -174.6(3) . . . . ?
N1 C1 C2 C3 2.6(6) . . . . ?
C1 C2 C3 C4 -3.6(6) . . . . ?
C2 C3 C4 C5 1.1(6) . . . . ?
C1 N1 C5 C4 -3.5(5) . . . . ?
Zn1 N1 C5 C4 172.4(3) . . . . ?
C1 N1 C5 C6 173.0(3) . . . . ?
Zn1 N1 C5 C6 -11.0(3) . . . . ?
C3 C4 C5 N1 2.5(5) . . . . ?
C3 C4 C5 C6 -173.8(3) . . . . ?
C10 N2 C6 C7 1.9(5) . . . . ?
Zn1 N2 C6 C7 -179.5(2) . . . . ?
C10 N2 C6 C5 -174.9(3) . . . . ?
Zn1 N2 C6 C5 3.6(3) . . . . ?
N1 C5 C6 N2 4.7(4) . . . . ?
C4 C5 C6 N2 -178.8(3) . . . . ?
N1 C5 C6 C7 -172.1(3) . . . . ?
C4 C5 C6 C7 4.4(5) . . . . ?
N2 C6 C7 C8 -2.6(5) . . . . ?
C5 C6 C7 C8 174.0(3) . . . . ?
C6 C7 C8 C9 1.4(6) . . . . ?
C7 C8 C9 C10 0.5(5) . . . . ?
C6 N2 C10 C9 0.0(5) . . . . ?
Zn1 N2 C10 C9 -178.3(3) . . . . ?
C8 C9 C10 N2 -1.2(5) . . . . ?
Zn1 N3 C11 C12 40.5(4) . . . . ?
C13 N4 C12 C11 159.2(3) . . . . ?
Zn1 N4 C12 C11 42.9(4) . . . . ?
N3 C11 C12 N4 -57.0(5) . . . . ?
C12 N4 C13 C14 -77.8(4) . . . . ?
Zn1 N4 C13 C14 38.0(3) . . . . ?
Zn1 N5 C14 C13 36.2(4) . . . . ?
N4 C13 C14 N5 -50.6(4) . . . . ?
